data_7224374
loop_
_publ_author_name
'Anisimov, Anton A.'
'Kononevich, Yuriy N.'
'Zhemchugov, Pavel V.'
'Milenin, Sergey A.'
'Korlyukov, Alexander A.'
'Tsareva, Ul'yana S.'
'Peregudov, Alexander S.'
'Dorovatovskii, Pavel V.'
'Molodtsova, Yuliya A.'
'Takazova, Rina U.'
'Shchegolikhina, Olga I.'
'Muzafarov, Aziz M.'

_publ_section_title
;
 Synthesis and structure of new polyhedral Ni, Na- and Cu,
 Na-metallasiloxanes with tolyl substituent at the silicon atom
;
_journal_issue 26
_journal_name_full 'RSC Adv.'
_journal_page_first 22052
_journal_paper_doi 10.1039/C5RA26414F
_journal_volume 6
_journal_year 2016
_chemical_formula_moiety 'C59.25 H93.75 O12 Si11.75, 0.25(C2.97 H8.9 Si)'
_chemical_formula_sum 'C60 H96 O12 Si12'
_chemical_formula_weight 1346.44
_space_group_crystal_system triclinic
_space_group_IT_number 2
_space_group_name_Hall '-P 1'
_space_group_name_H-M_alt 'P -1'
_symmetry_space_group_name_Hall '-P 1'
_symmetry_space_group_name_H-M 'P -1'
_atom_sites_solution_hydrogens geom
_atom_sites_solution_primary direct
_audit_creation_date 2015-09-13
_audit_creation_method
;
Olex2 1.2
(compiled 2015.01.26 svn.r3150 for OlexSys, GUI svn.r4998)
;
_audit_update_record
;
2015-12-14 deposited with the CCDC.
2016-02-17 downloaded from the CCDC.
;
_cell_angle_alpha 76.2710(11)
_cell_angle_beta 77.6651(11)
_cell_angle_gamma 74.0613(10)
_cell_formula_units_Z 2
_cell_length_a 12.9190(6)
_cell_length_b 13.6750(6)
_cell_length_c 23.8149(11)
_cell_measurement_reflns_used 5508
_cell_measurement_temperature 120
_cell_measurement_theta_max 24.27
_cell_measurement_theta_min 2.41
_cell_volume 3880.0(3)
_computing_cell_refinement 'SAINT v8.34A (Bruker, 2013)'
_computing_data_reduction 'SAINT v8.34A (Bruker, 2013)'
_computing_molecular_graphics 'Olex2 (Dolomanov et al., 2009)'
_computing_publication_material 'Olex2 (Dolomanov et al., 2009)'
_computing_structure_refinement 'ShelXL (Sheldrick, 2008)'
_computing_structure_solution 'ShelXT (Sheldrick, 2015)'
_diffrn_ambient_temperature 120
_diffrn_detector_area_resol_mean 8
_diffrn_measured_fraction_theta_full 1.000
_diffrn_measured_fraction_theta_max 0.992
_diffrn_measurement_device_type 'Bruker APEX-II CCD'
_diffrn_measurement_method '\w and \f scans'
_diffrn_radiation_monochromator graphite
_diffrn_radiation_type MoK\a
_diffrn_radiation_wavelength 0.71073
_diffrn_reflns_av_R_equivalents 0.0745
_diffrn_reflns_av_unetI/netI 0.1293
_diffrn_reflns_laue_measured_fraction_full 1.000
_diffrn_reflns_laue_measured_fraction_max 0.992
_diffrn_reflns_limit_h_max 18
_diffrn_reflns_limit_h_min -18
_diffrn_reflns_limit_k_max 19
_diffrn_reflns_limit_k_min -19
_diffrn_reflns_limit_l_max 33
_diffrn_reflns_limit_l_min -34
_diffrn_reflns_number 52519
_diffrn_reflns_point_group_measured_fraction_full 1.000
_diffrn_reflns_point_group_measured_fraction_max 0.992
_diffrn_reflns_theta_full 26.000
_diffrn_reflns_theta_max 30.705
_diffrn_reflns_theta_min 0.891
_diffrn_source 'sealed tube'
_diffrn_standards_number 0
_exptl_absorpt_coefficient_mu 0.251
_exptl_absorpt_correction_T_max 0.7461
_exptl_absorpt_correction_T_min 0.6899
_exptl_absorpt_correction_type multi-scan
_exptl_absorpt_process_details
;
SADABS-2014/5 (Bruker,2014/5) was used for absorption correction.
wR2(int) was 0.0796 before and 0.0472 after correction.
The Ratio of minimum to maximum transmission is 0.9247.
The \l/2 correction factor is 0.00150.
;
_exptl_crystal_colour colourless
_exptl_crystal_colour_primary colourless
_exptl_crystal_density_diffrn 1.152
_exptl_crystal_description block
_exptl_crystal_F_000 1440
_exptl_crystal_size_max 0.36
_exptl_crystal_size_mid 0.28
_exptl_crystal_size_min 0.24
_refine_diff_density_max 0.988
_refine_diff_density_min -0.515
_refine_diff_density_rms 0.080
_refine_ls_extinction_method none
_refine_ls_goodness_of_fit_ref 1.011
_refine_ls_hydrogen_treatment constr
_refine_ls_matrix_type full
_refine_ls_number_parameters 776
_refine_ls_number_reflns 23917
_refine_ls_number_restraints 6
_refine_ls_restrained_S_all 1.011
_refine_ls_R_factor_all 0.1656
_refine_ls_R_factor_gt 0.0771
_refine_ls_shift/su_max 0.001
_refine_ls_shift/su_mean 0.000
_refine_ls_structure_factor_coef Fsqd
_refine_ls_weighting_details 'w=1/[\s^2^(Fo^2^)+(0.0591P)^2^+2.8519P] where P=(Fo^2^+2Fc^2^)/3'
_refine_ls_weighting_scheme calc
_refine_ls_wR_factor_gt 0.1460
_refine_ls_wR_factor_ref 0.1851
_reflns_Friedel_coverage 0.000
_reflns_number_gt 12234
_reflns_number_total 23917
_reflns_threshold_expression 'I > 2\s(I)'
_cod_data_source_file c5ra26414f2.cif
_cod_data_source_block pzh229
_cod_database_code 7224374
_shelxl_version_number 2014/6
_shelx_space_group_comment
;
The symmetry employed for this shelxl refinement is uniquely defined
by the following loop, which should always be used as a source of
symmetry information in preference to the above space-group names.
They are only intended as comments.
;
_olex2_refinement_description
;
1. Fixed Uiso
 At 1.2 times of:
  All C(H) groups
 At 1.5 times of:
  All C(H,H,H) groups
2. Uiso/Uaniso restraints and constraints
Uiso(C62) = Uiso(C63)
Uiso(C63) = Uiso(C62)
Uiso(C61) = Uiso(C60)
Uiso(C65) = Uiso(C64)
Uiso(C45) = Uiso(C44)
Uiso(C43) = Uiso(C42)
Uiso(C46) = Uiso(C47)
Uiso(C48A) = Uiso(C48B)
Uiso(C49A) = Uiso(C49B)
Uiso(C50A) = Uiso(C50B)
3. Same fragment restrains
{Si12, C62, C65, C60} sigma for 1-2: 0.02, 1-3: 0.02
as
{Si13, C61, C63, C64}
4. Others
 Sof(Si12)=1-FVAR(1)
 Sof(Si13)=FVAR(1)
 Fixed Sof: C62(0.25) H62A(0.25) H62B(0.25) H62C(0.25) C65(0.25) H65A(0.25)
 H65B(0.25) H65C(0.25) C60(0.25) H60A(0.25) H60B(0.25) H60C(0.25) C61(0.75)
 H61A(0.75) H61B(0.75) H61C(0.75) C63(0.75) H63A(0.75) H63B(0.75) H63C(0.75)
 C64(0.75) H64A(0.75) H64B(0.75) H64C(0.75) C42(0.6) H42A(0.6) H42B(0.6)
 H42C(0.6) C43(0.4) H43A(0.4) H43B(0.4) H43C(0.4) C44(0.6) H44A(0.6) H44B(0.6)
 H44C(0.6) C45(0.4) H45A(0.4) H45B(0.4) H45C(0.4) C46(0.4) H46A(0.4) H46B(0.4)
 H46C(0.4) C47(0.6) H47A(0.6) H47B(0.6) H47C(0.6) C48B(0.5) H48A(0.5) H48B(0.5)
 H48C(0.5) C49B(0.5) H49A(0.5) H49B(0.5) H49C(0.5) C50B(0.5) H50A(0.5)
 H50B(0.5) H50C(0.5) C49A(0.5) H49D(0.5) H49E(0.5) H49F(0.5) C48A(0.5)
 H48D(0.5) H48E(0.5) H48F(0.5) C50A(0.5) H50D(0.5) H50E(0.5) H50F(0.5)
5.a Me refined with riding coordinates:
 C48B(H48A,H48B,H48C), C49B(H49A,H49B,H49C), C50B(H50A,H50B,H50C), C49A(H49D,
 H49E,H49F), C48A(H48D,H48E,H48F), C50A(H50D,H50E,H50F)
5.b Aromatic/amide H refined with riding coordinates:
 C2(H2), C3(H3), C5(H5), C6(H6), C9(H9), C10(H10), C12(H12), C13(H13),
 C16(H16), C17(H17), C19(H19), C20(H20), C22(H22), C23(H23), C25(H25), C26(H26),
  C29(H29), C30(H30), C32(H32), C33(H33), C36(H36), C37(H37), C39(H39), C40(H40)
5.c Idealised Me refined as rotating group:
 C62(H62A,H62B,H62C), C65(H65A,H65B,H65C), C60(H60A,H60B,H60C), C61(H61A,H61B,
 H61C), C63(H63A,H63B,H63C), C64(H64A,H64B,H64C), C1AA(H1AA,H1AB,H1AC), C7(H7A,
 H7B,H7C), C14(H14A,H14B,H14C), C27(H27A,H27B,H27C), C34(H34A,H34B,H34C),
 C41(H41A,H41B,H41C), C42(H42A,H42B,H42C), C43(H43A,H43B,H43C), C44(H44A,H44B,
 H44C), C45(H45A,H45B,H45C), C46(H46A,H46B,H46C), C47(H47A,H47B,H47C), C51(H51A,
 H51B,H51C), C52(H52A,H52B,H52C), C53(H53A,H53B,H53C), C54(H54A,H54B,H54C),
 C55(H55A,H55B,H55C), C56(H56A,H56B,H56C), C57(H57A,H57B,H57C), C58(H58A,H58B,
 H58C), C59(H59A,H59B,H59C)
;
_olex2_submission_special_instructions 'No special instructions were received'

loop_
_space_group_symop_operation_xyz
'x, y, z'
'-x, -y, -z'

loop_
_atom_site_label
_atom_site_type_symbol
_atom_site_fract_x
_atom_site_fract_y
_atom_site_fract_z
_atom_site_U_iso_or_equiv
_atom_site_adp_type
_atom_site_occupancy
_atom_site_site_symmetry_order
_atom_site_calc_flag
_atom_site_refinement_flags_posn
_atom_site_refinement_flags_occupancy
_atom_site_disorder_assembly
_atom_site_disorder_group
Si1 Si 0.29886(8) 0.14113(7) 0.30987(4) 0.0283(2) Uani 1 1 d . . . .
Si2 Si 0.07269(7) 0.25312(7) 0.27064(4) 0.02427(19) Uani 1 1 d . . . .
Si3 Si 0.11177(7) 0.44259(6) 0.17608(4) 0.02084(18) Uani 1 1 d . . . .
Si4 Si 0.18928(7) 0.60281(6) 0.22064(4) 0.02274(19) Uani 1 1 d . . . .
Si5 Si 0.40746(7) 0.48822(7) 0.26367(4) 0.0248(2) Uani 1 1 d . . . .
Si6 Si 0.38799(8) 0.28671(7) 0.35901(4) 0.0247(2) Uani 1 1 d . . . .
Si7 Si 0.27141(11) -0.06805(9) 0.38723(5) 0.0474(3) Uani 1 1 d . . . .
Si8 Si -0.03680(10) 0.31037(8) 0.39122(5) 0.0421(3) Uani 1 1 d . . . .
Si9 Si -0.06565(7) 0.58184(7) 0.10503(4) 0.0266(2) Uani 1 1 d . . . .
Si10 Si -0.00997(8) 0.73212(8) 0.29401(4) 0.0335(2) Uani 1 1 d . . . .
Si11 Si 0.57377(8) 0.60208(8) 0.27937(4) 0.0293(2) Uani 1 1 d . . . .
Si12 Si 0.2955(9) 0.3668(11) 0.4758(5) 0.048(2) Uani 0.253(17) 1 d D P A 2
C62 C 0.1666(12) 0.4614(15) 0.4814(10) 0.082(2) Uiso 0.25 1 d D P A 2
H62A H 0.1529 0.4847 0.5179 0.123 Uiso 0.25 1 calc GR P A 2
H62B H 0.1093 0.4305 0.4798 0.123 Uiso 0.25 1 calc GR P A 2
H62C H 0.1693 0.5193 0.4496 0.123 Uiso 0.25 1 calc GR P A 2
C65 C 0.4143(13) 0.4211(15) 0.4678(9) 0.0686(19) Uiso 0.25 1 d D P A 2
H65A H 0.4095 0.4814 0.4372 0.103 Uiso 0.25 1 calc GR P A 2
H65B H 0.4798 0.3703 0.4582 0.103 Uiso 0.25 1 calc GR P A 2
H65C H 0.4156 0.4400 0.5040 0.103 Uiso 0.25 1 calc GR P A 2
C60 C 0.3001(18) 0.2647(16) 0.5430(10) 0.102(3) Uiso 0.25 1 d D P A 2
H60A H 0.3229 0.2875 0.5725 0.153 Uiso 0.25 1 calc GR P A 2
H60B H 0.3509 0.2023 0.5341 0.153 Uiso 0.25 1 calc GR P A 2
H60C H 0.2289 0.2514 0.5570 0.153 Uiso 0.25 1 calc GR P A 2
Si13 Si 0.3261(4) 0.3962(3) 0.46235(17) 0.0462(10) Uani 0.747(17) 1 d D P A 1
C61 C 0.2419(7) 0.3575(7) 0.5314(4) 0.102(3) Uiso 0.75 1 d D P A 1
H61A H 0.2476 0.3945 0.5598 0.153 Uiso 0.75 1 calc GR P A 1
H61B H 0.2663 0.2844 0.5452 0.153 Uiso 0.75 1 calc GR P A 1
H61C H 0.1673 0.3732 0.5258 0.153 Uiso 0.75 1 calc GR P A 1
C63 C 0.2774(6) 0.5344(5) 0.4297(3) 0.082(2) Uiso 0.75 1 d D P A 1
H63A H 0.2030 0.5472 0.4242 0.123 Uiso 0.75 1 calc GR P A 1
H63B H 0.3219 0.5507 0.3926 0.123 Uiso 0.75 1 calc GR P A 1
H63C H 0.2821 0.5770 0.4554 0.123 Uiso 0.75 1 calc GR P A 1
C64 C 0.4697(5) 0.3769(6) 0.4713(3) 0.0686(19) Uiso 0.75 1 d D P A 1
H64A H 0.4729 0.4176 0.4984 0.103 Uiso 0.75 1 calc GR P A 1
H64B H 0.5117 0.3980 0.4341 0.103 Uiso 0.75 1 calc GR P A 1
H64C H 0.4989 0.3050 0.4861 0.103 Uiso 0.75 1 calc GR P A 1
O1 O 0.1872(2) 0.17465(19) 0.28297(11) 0.0398(6) Uani 1 1 d . . . .
O2 O 0.0942(2) 0.36566(17) 0.23828(9) 0.0326(6) Uani 1 1 d . . . .
O3 O 0.17322(18) 0.52625(16) 0.18284(10) 0.0282(5) Uani 1 1 d . . . .
O4 O 0.27966(17) 0.54190(17) 0.26229(9) 0.0286(5) Uani 1 1 d . . . .
O5 O 0.4190(2) 0.38632(18) 0.31434(10) 0.0360(6) Uani 1 1 d . . . .
O6 O 0.31393(19) 0.24017(17) 0.33048(11) 0.0351(6) Uani 1 1 d . . . .
O7 O 0.29105(19) 0.04992(17) 0.36662(10) 0.0340(6) Uani 1 1 d . . . .
O8 O -0.0089(2) 0.2642(2) 0.33073(10) 0.0430(6) Uani 1 1 d . . . .
O9 O -0.00596(17) 0.50037(18) 0.15800(9) 0.0317(5) Uani 1 1 d . . . .
O10 O 0.07541(18) 0.64312(17) 0.26050(11) 0.0371(6) Uani 1 1 d . . . .
O11 O 0.45968(18) 0.57095(18) 0.27918(10) 0.0314(5) Uani 1 1 d . . . .
O12 O 0.3169(2) 0.32067(19) 0.41817(10) 0.0406(6) Uani 1 1 d . . . .
C1 C 0.4118(3) 0.0957(2) 0.25293(14) 0.0286(7) Uani 1 1 d . . . .
C1AA C 0.3968(3) 0.2257(3) -0.02436(16) 0.0369(8) Uani 1 1 d . . . .
H1AA H 0.3891 0.1561 -0.0189 0.055 Uiso 1 1 calc GR . . .
H1AB H 0.4719 0.2249 -0.0259 0.055 Uiso 1 1 calc GR . . .
H1AC H 0.3729 0.2651 -0.0603 0.055 Uiso 1 1 calc GR . . .
C2 C 0.5127(3) 0.0362(3) 0.26690(16) 0.0401(9) Uani 1 1 d . . . .
H2 H 0.5239 0.0211 0.3056 0.048 Uiso 1 1 calc R . . .
C3 C 0.5963(3) -0.0009(3) 0.22496(18) 0.0451(10) Uani 1 1 d . . . .
H3 H 0.6628 -0.0395 0.2359 0.054 Uiso 1 1 calc R . . .
C4 C 0.5829(3) 0.0183(3) 0.16660(17) 0.0405(9) Uani 1 1 d . . . .
C5 C 0.4844(3) 0.0788(3) 0.15188(16) 0.0392(9) Uani 1 1 d . . . .
H5 H 0.4741 0.0946 0.1130 0.047 Uiso 1 1 calc R . . .
C6 C 0.4003(3) 0.1166(3) 0.19389(15) 0.0345(8) Uani 1 1 d . . . .
H6 H 0.3347 0.1568 0.1825 0.041 Uiso 1 1 calc R . . .
C7 C 0.6728(4) -0.0260(4) 0.1208(2) 0.0626(13) Uani 1 1 d . . . .
H7A H 0.7410 -0.0462 0.1352 0.094 Uiso 1 1 calc GR . . .
H7B H 0.6771 0.0255 0.0857 0.094 Uiso 1 1 calc GR . . .
H7C H 0.6572 -0.0853 0.1125 0.094 Uiso 1 1 calc GR . . .
C8 C 0.0177(3) 0.2014(2) 0.22090(14) 0.0268(7) Uani 1 1 d . . . .
C9 C 0.0794(3) 0.1174(2) 0.19527(15) 0.0312(8) Uani 1 1 d . . . .
H9 H 0.1455 0.0805 0.2073 0.037 Uiso 1 1 calc R . . .
C10 C 0.0438(3) 0.0881(3) 0.15224(16) 0.0385(9) Uani 1 1 d . . . .
H10 H 0.0864 0.0310 0.1366 0.046 Uiso 1 1 calc R . . .
C11 C -0.0515(4) 0.1400(3) 0.13208(19) 0.0470(10) Uani 1 1 d . . . .
C12 C -0.1164(3) 0.2232(3) 0.1583(2) 0.0524(11) Uani 1 1 d . . . .
H12 H -0.1829 0.2588 0.1464 0.063 Uiso 1 1 calc R . . .
C13 C -0.0816(3) 0.2527(3) 0.20204(17) 0.0397(9) Uani 1 1 d . . . .
H13 H -0.1256 0.3078 0.2190 0.048 Uiso 1 1 calc R . . .
C14 C -0.0877(5) 0.1110(4) 0.0828(2) 0.0820(17) Uani 1 1 d . . . .
H14A H -0.0651 0.1531 0.0462 0.123 Uiso 1 1 calc GR . . .
H14B H -0.1657 0.1222 0.0897 0.123 Uiso 1 1 calc GR . . .
H14C H -0.0552 0.0393 0.0814 0.123 Uiso 1 1 calc GR . . .
C15 C 0.1981(2) 0.3734(2) 0.11778(12) 0.0201(6) Uani 1 1 d . . . .
C16 C 0.1566(3) 0.3185(2) 0.08892(14) 0.0249(7) Uani 1 1 d . . . .
H16 H 0.0841 0.3145 0.1000 0.030 Uiso 1 1 calc R . . .
C17 C 0.2202(3) 0.2698(2) 0.04442(14) 0.0259(7) Uani 1 1 d . . . .
H17 H 0.1899 0.2332 0.0265 0.031 Uiso 1 1 calc R . . .
C18 C 0.3286(3) 0.2745(2) 0.02584(14) 0.0253(7) Uani 1 1 d . . . .
C19 C 0.3709(3) 0.3282(3) 0.05453(14) 0.0283(7) Uani 1 1 d . . . .
H19 H 0.4435 0.3316 0.0433 0.034 Uiso 1 1 calc R . . .
C20 C 0.3080(3) 0.3771(2) 0.09955(14) 0.0262(7) Uani 1 1 d . . . .
H20 H 0.3389 0.4126 0.1178 0.031 Uiso 1 1 calc R . . .
C21 C 0.2356(2) 0.7132(2) 0.16948(14) 0.0233(7) Uani 1 1 d . . . .
C22 C 0.2136(3) 0.7450(3) 0.11234(15) 0.0364(8) Uani 1 1 d . . . .
H22 H 0.1784 0.7070 0.0983 0.044 Uiso 1 1 calc R . . .
C23 C 0.2426(3) 0.8316(3) 0.07581(16) 0.0426(10) Uani 1 1 d . . . .
H23 H 0.2259 0.8512 0.0380 0.051 Uiso 1 1 calc R . . .
C24 C 0.2964(3) 0.8895(3) 0.09477(16) 0.0352(8) Uani 1 1 d . . . .
C25 C 0.3193(3) 0.8585(3) 0.15104(16) 0.0335(8) Uani 1 1 d . . . .
H25 H 0.3556 0.8960 0.1646 0.040 Uiso 1 1 calc R . . .
C26 C 0.2893(3) 0.7724(2) 0.18776(15) 0.0304(7) Uani 1 1 d . . . .
H26 H 0.3056 0.7537 0.2256 0.037 Uiso 1 1 calc R . . .
C27 C 0.3277(4) 0.9850(3) 0.05540(18) 0.0513(11) Uani 1 1 d . . . .
H27A H 0.4056 0.9723 0.0456 0.077 Uiso 1 1 calc GR . . .
H27B H 0.3008 1.0424 0.0754 0.077 Uiso 1 1 calc GR . . .
H27C H 0.2965 1.0008 0.0202 0.077 Uiso 1 1 calc GR . . .
C28 C 0.4802(2) 0.4501(2) 0.19335(14) 0.0243(7) Uani 1 1 d . . . .
C29 C 0.5241(3) 0.3468(3) 0.18839(15) 0.0291(7) Uani 1 1 d . . . .
H29 H 0.5138 0.2950 0.2208 0.035 Uiso 1 1 calc R . . .
C30 C 0.5828(3) 0.3197(3) 0.13611(16) 0.0319(8) Uani 1 1 d . . . .
H30 H 0.6113 0.2500 0.1343 0.038 Uiso 1 1 calc R . . .
C31 C 0.5998(2) 0.3943(3) 0.08638(15) 0.0293(7) Uani 1 1 d . . . .
C32 C 0.5553(3) 0.4972(3) 0.09087(14) 0.0288(7) Uani 1 1 d . . . .
H32 H 0.5648 0.5487 0.0581 0.035 Uiso 1 1 calc R . . .
C33 C 0.4972(3) 0.5249(3) 0.14263(14) 0.0270(7) Uani 1 1 d . . . .
H33 H 0.4686 0.5947 0.1441 0.032 Uiso 1 1 calc R . . .
C34 C 0.6658(3) 0.3655(3) 0.02989(17) 0.0448(10) Uani 1 1 d . . . .
H34A H 0.7401 0.3676 0.0280 0.067 Uiso 1 1 calc GR . . .
H34B H 0.6364 0.4136 -0.0026 0.067 Uiso 1 1 calc GR . . .
H34C H 0.6629 0.2968 0.0282 0.067 Uiso 1 1 calc GR . . .
C35 C 0.5164(3) 0.1911(3) 0.37345(15) 0.0343(8) Uani 1 1 d . . . .
C36 C 0.5140(4) 0.0994(3) 0.41407(16) 0.0528(12) Uani 1 1 d . . . .
H36 H 0.4474 0.0862 0.4336 0.063 Uiso 1 1 calc R . . .
C37 C 0.6100(5) 0.0273(4) 0.4258(2) 0.0769(18) Uani 1 1 d . . . .
H37 H 0.6067 -0.0333 0.4532 0.092 Uiso 1 1 calc R . . .
C38 C 0.7105(5) 0.0446(5) 0.3971(3) 0.086(2) Uani 1 1 d . . . .
C39 C 0.7141(4) 0.1331(5) 0.3550(3) 0.0790(17) Uani 1 1 d . . . .
H39 H 0.7809 0.1440 0.3343 0.095 Uiso 1 1 calc R . . .
C40 C 0.6181(3) 0.2066(3) 0.3432(2) 0.0556(12) Uani 1 1 d . . . .
H40 H 0.6217 0.2662 0.3151 0.067 Uiso 1 1 calc R . . .
C41 C 0.8156(5) -0.0354(6) 0.4101(3) 0.145(4) Uani 1 1 d . . . .
H41A H 0.8067 -0.0683 0.4506 0.218 Uiso 1 1 calc GR . . .
H41B H 0.8747 -0.0015 0.4018 0.218 Uiso 1 1 calc GR . . .
H41C H 0.8315 -0.0866 0.3861 0.218 Uiso 1 1 calc GR . . .
C42 C 0.3853(6) -0.1414(7) 0.4338(4) 0.0608(18) Uiso 0.6 1 d . P B 1
H42A H 0.4552 -0.1394 0.4103 0.091 Uiso 0.6 1 calc GR P B 1
H42B H 0.3803 -0.2121 0.4476 0.091 Uiso 0.6 1 calc GR P B 1
H42C H 0.3767 -0.1089 0.4667 0.091 Uiso 0.6 1 calc GR P B 1
C43 C 0.3318(10) -0.1383(10) 0.4451(6) 0.0608(18) Uiso 0.4 1 d . P B 2
H43A H 0.4090 -0.1445 0.4354 0.091 Uiso 0.4 1 calc GR P B 2
H43B H 0.3172 -0.2060 0.4548 0.091 Uiso 0.4 1 calc GR P B 2
H43C H 0.3033 -0.1043 0.4780 0.091 Uiso 0.4 1 calc GR P B 2
C44 C 0.1411(7) -0.0714(7) 0.4326(4) 0.0657(19) Uiso 0.6 1 d . P B 1
H44A H 0.1370 -0.0454 0.4673 0.099 Uiso 0.6 1 calc GR P B 1
H44B H 0.1330 -0.1414 0.4434 0.099 Uiso 0.6 1 calc GR P B 1
H44C H 0.0840 -0.0291 0.4114 0.099 Uiso 0.6 1 calc GR P B 1
C45 C 0.1083(10) -0.0431(11) 0.4056(6) 0.0657(19) Uiso 0.4 1 d . P B 2
H45A H 0.0815 -0.0032 0.4361 0.099 Uiso 0.4 1 calc GR P B 2
H45B H 0.0881 -0.1083 0.4183 0.099 Uiso 0.4 1 calc GR P B 2
H45C H 0.0775 -0.0058 0.3711 0.099 Uiso 0.4 1 calc GR P B 2
C46 C 0.2805(11) -0.1242(12) 0.3236(6) 0.0435(14) Uiso 0.4 1 d . P B 2
H46A H 0.2190 -0.0890 0.3041 0.065 Uiso 0.4 1 calc GR P B 2
H46B H 0.2807 -0.1963 0.3361 0.065 Uiso 0.4 1 calc GR P B 2
H46C H 0.3465 -0.1167 0.2972 0.065 Uiso 0.4 1 calc GR P B 2
C47 C 0.3070(7) -0.1315(8) 0.3222(4) 0.0435(14) Uiso 0.6 1 d . P B 1
H47A H 0.2600 -0.0934 0.2942 0.065 Uiso 0.6 1 calc GR P B 1
H47B H 0.2979 -0.2011 0.3342 0.065 Uiso 0.6 1 calc GR P B 1
H47C H 0.3814 -0.1325 0.3049 0.065 Uiso 0.6 1 calc GR P B 1
C48B C -0.0099(8) 0.4370(8) 0.3711(5) 0.063(2) Uiso 0.5 1 d . P C 2
H48A H -0.0251 0.4674 0.4053 0.095 Uiso 0.5 1 calc R P C 2
H48B H 0.0653 0.4317 0.3539 0.095 Uiso 0.5 1 calc R P C 2
H48C H -0.0554 0.4798 0.3432 0.095 Uiso 0.5 1 calc R P C 2
C49B C 0.0236(8) 0.2097(8) 0.4465(5) 0.0582(18) Uiso 0.5 1 d . P C 2
H49A H 0.0087 0.2344 0.4826 0.087 Uiso 0.5 1 calc R P C 2
H49B H -0.0066 0.1507 0.4521 0.087 Uiso 0.5 1 calc R P C 2
H49C H 0.1010 0.1902 0.4343 0.087 Uiso 0.5 1 calc R P C 2
C50B C -0.1797(8) 0.3057(8) 0.4217(4) 0.0598(18) Uiso 0.5 1 d . P C 2
H50A H -0.2008 0.3320 0.4574 0.090 Uiso 0.5 1 calc R P C 2
H50B H -0.2262 0.3473 0.3940 0.090 Uiso 0.5 1 calc R P C 2
H50C H -0.1865 0.2354 0.4294 0.090 Uiso 0.5 1 calc R P C 2
C51 C -0.1765(3) 0.5295(3) 0.09507(15) 0.0399(9) Uani 1 1 d . . . .
H51A H -0.1481 0.4588 0.0903 0.060 Uiso 1 1 calc GR . . .
H51B H -0.2066 0.5697 0.0609 0.060 Uiso 1 1 calc GR . . .
H51C H -0.2325 0.5327 0.1288 0.060 Uiso 1 1 calc GR . . .
C52 C -0.1195(3) 0.7104(3) 0.12678(19) 0.0521(11) Uani 1 1 d . . . .
H52A H -0.1730 0.7049 0.1615 0.078 Uiso 1 1 calc GR . . .
H52B H -0.1526 0.7594 0.0957 0.078 Uiso 1 1 calc GR . . .
H52C H -0.0609 0.7333 0.1344 0.078 Uiso 1 1 calc GR . . .
C53 C 0.0352(3) 0.5958(3) 0.03721(14) 0.0297(7) Uani 1 1 d . . . .
H53A H 0.0909 0.6244 0.0436 0.045 Uiso 1 1 calc GR . . .
H53B H -0.0006 0.6412 0.0060 0.045 Uiso 1 1 calc GR . . .
H53C H 0.0678 0.5291 0.0268 0.045 Uiso 1 1 calc GR . . .
C54 C 0.0286(4) 0.7203(4) 0.3655(2) 0.0580(12) Uani 1 1 d . . . .
H54A H 0.0300 0.6515 0.3875 0.087 Uiso 1 1 calc GR . . .
H54B H -0.0235 0.7695 0.3864 0.087 Uiso 1 1 calc GR . . .
H54C H 0.0996 0.7338 0.3599 0.087 Uiso 1 1 calc GR . . .
C55 C -0.1475(3) 0.7106(4) 0.30266(19) 0.0610(13) Uani 1 1 d . . . .
H55A H -0.1655 0.7158 0.2648 0.092 Uiso 1 1 calc GR . . .
H55B H -0.1994 0.7620 0.3222 0.092 Uiso 1 1 calc GR . . .
H55C H -0.1493 0.6429 0.3255 0.092 Uiso 1 1 calc GR . . .
C56 C -0.0060(4) 0.8622(3) 0.2483(2) 0.0835(18) Uani 1 1 d . . . .
H56A H 0.0642 0.8755 0.2458 0.125 Uiso 1 1 calc GR . . .
H56B H -0.0615 0.9140 0.2657 0.125 Uiso 1 1 calc GR . . .
H56C H -0.0188 0.8642 0.2097 0.125 Uiso 1 1 calc GR . . .
C57 C 0.6915(3) 0.4919(3) 0.26525(18) 0.0428(9) Uani 1 1 d . . . .
H57A H 0.6876 0.4340 0.2970 0.064 Uiso 1 1 calc GR . . .
H57B H 0.7582 0.5123 0.2621 0.064 Uiso 1 1 calc GR . . .
H57C H 0.6893 0.4726 0.2294 0.064 Uiso 1 1 calc GR . . .
C58 C 0.5668(3) 0.6323(4) 0.35187(17) 0.0507(11) Uani 1 1 d . . . .
H58A H 0.5003 0.6825 0.3607 0.076 Uiso 1 1 calc GR . . .
H58B H 0.6279 0.6599 0.3514 0.076 Uiso 1 1 calc GR . . .
H58C H 0.5687 0.5703 0.3812 0.076 Uiso 1 1 calc GR . . .
C59 C 0.5840(3) 0.7177(3) 0.22106(17) 0.0437(9) Uani 1 1 d . . . .
H59A H 0.5934 0.6994 0.1835 0.066 Uiso 1 1 calc GR . . .
H59B H 0.6454 0.7424 0.2234 0.066 Uiso 1 1 calc GR . . .
H59C H 0.5185 0.7711 0.2261 0.066 Uiso 1 1 calc GR . . .
C49A C 0.0545(8) 0.2287(8) 0.4464(5) 0.0582(18) Uiso 0.5 1 d . P C 1
H49D H 0.0360 0.2579 0.4812 0.087 Uiso 0.5 1 calc R P C 1
H49E H 0.0444 0.1593 0.4562 0.087 Uiso 0.5 1 calc R P C 1
H49F H 0.1293 0.2275 0.4298 0.087 Uiso 0.5 1 calc R P C 1
C48A C 0.0386(8) 0.4210(8) 0.3801(5) 0.063(2) Uiso 0.5 1 d . P C 1
H48D H 0.0228 0.4485 0.4153 0.095 Uiso 0.5 1 calc R P C 1
H48E H 0.1158 0.3938 0.3710 0.095 Uiso 0.5 1 calc R P C 1
H48F H 0.0144 0.4750 0.3484 0.095 Uiso 0.5 1 calc R P C 1
C50A C -0.1826(8) 0.3576(8) 0.4111(4) 0.0598(18) Uiso 0.5 1 d . P C 1
H50D H -0.1972 0.3842 0.4465 0.090 Uiso 0.5 1 calc R P C 1
H50E H -0.2099 0.4117 0.3802 0.090 Uiso 0.5 1 calc R P C 1
H50F H -0.2179 0.3018 0.4170 0.090 Uiso 0.5 1 calc R P C 1

loop_
_atom_site_aniso_label
_atom_site_aniso_U_11
_atom_site_aniso_U_22
_atom_site_aniso_U_33
_atom_site_aniso_U_23
_atom_site_aniso_U_13
_atom_site_aniso_U_12
Si1 0.0301(5) 0.0236(5) 0.0324(5) -0.0090(4) -0.0102(4) -0.0011(4)
Si2 0.0266(5) 0.0226(4) 0.0206(4) -0.0019(3) -0.0006(4) -0.0052(4)
Si3 0.0235(4) 0.0210(4) 0.0200(4) -0.0012(3) -0.0073(3) -0.0079(3)
Si4 0.0215(4) 0.0181(4) 0.0294(5) -0.0074(4) 0.0001(4) -0.0065(3)
Si5 0.0279(5) 0.0245(4) 0.0240(5) -0.0024(4) -0.0052(4) -0.0103(4)
Si6 0.0328(5) 0.0225(4) 0.0180(4) -0.0046(3) -0.0055(4) -0.0034(4)
Si7 0.0682(8) 0.0349(6) 0.0396(6) -0.0107(5) 0.0021(6) -0.0178(6)
Si8 0.0548(7) 0.0371(6) 0.0288(5) -0.0093(5) 0.0067(5) -0.0092(5)
Si9 0.0180(4) 0.0358(5) 0.0243(5) -0.0074(4) -0.0036(4) -0.0022(4)
Si10 0.0264(5) 0.0306(5) 0.0378(6) -0.0087(4) 0.0034(4) -0.0021(4)
Si11 0.0279(5) 0.0349(5) 0.0295(5) -0.0096(4) -0.0032(4) -0.0126(4)
Si12 0.060(4) 0.077(5) 0.019(3) -0.031(3) 0.012(3) -0.029(4)
Si13 0.063(2) 0.0493(16) 0.0222(12) -0.0156(11) -0.0015(11) -0.0026(12)
O1 0.0381(14) 0.0369(14) 0.0476(16) -0.0140(12) -0.0202(12) 0.0012(11)
O2 0.0557(16) 0.0245(12) 0.0201(11) -0.0007(9) -0.0058(11) -0.0170(11)
O3 0.0296(12) 0.0218(11) 0.0375(13) -0.0084(10) -0.0064(10) -0.0095(10)
O4 0.0263(12) 0.0330(13) 0.0275(12) -0.0050(10) -0.0031(10) -0.0104(10)
O5 0.0439(15) 0.0314(13) 0.0312(13) 0.0011(11) -0.0090(11) -0.0099(11)
O6 0.0368(14) 0.0281(13) 0.0436(15) -0.0145(11) -0.0131(11) -0.0010(11)
O7 0.0391(14) 0.0291(13) 0.0322(13) -0.0077(10) -0.0046(11) -0.0047(11)
O8 0.0508(16) 0.0477(16) 0.0290(13) -0.0145(12) 0.0135(12) -0.0185(13)
O9 0.0219(11) 0.0474(15) 0.0230(12) -0.0068(11) -0.0050(9) -0.0026(11)
O10 0.0309(13) 0.0229(12) 0.0516(16) -0.0096(11) 0.0107(11) -0.0076(10)
O11 0.0301(13) 0.0365(13) 0.0337(13) -0.0132(11) -0.0031(10) -0.0140(11)
O12 0.0504(16) 0.0441(15) 0.0230(12) -0.0141(11) -0.0010(11) -0.0009(13)
C1 0.0378(19) 0.0194(15) 0.0297(17) -0.0054(13) -0.0075(15) -0.0061(14)
C1AA 0.036(2) 0.035(2) 0.039(2) -0.0118(16) -0.0014(16) -0.0065(16)
C2 0.043(2) 0.037(2) 0.036(2) -0.0154(17) -0.0138(17) 0.0089(17)
C3 0.040(2) 0.039(2) 0.053(3) -0.0162(19) -0.0096(19) 0.0054(18)
C4 0.048(2) 0.0279(19) 0.045(2) -0.0117(17) 0.0038(18) -0.0123(17)
C5 0.057(3) 0.035(2) 0.0294(19) -0.0043(16) -0.0038(18) -0.0221(19)
C6 0.040(2) 0.0273(18) 0.037(2) -0.0011(15) -0.0099(16) -0.0096(16)
C7 0.067(3) 0.061(3) 0.054(3) -0.026(2) 0.018(2) -0.012(2)
C8 0.0227(16) 0.0240(16) 0.0324(18) -0.0024(14) -0.0009(13) -0.0087(13)
C9 0.0313(18) 0.0254(17) 0.0369(19) -0.0046(15) -0.0054(15) -0.0078(14)
C10 0.050(2) 0.0282(19) 0.044(2) -0.0091(16) -0.0113(18) -0.0151(17)
C11 0.059(3) 0.038(2) 0.057(3) -0.0068(19) -0.026(2) -0.021(2)
C12 0.038(2) 0.050(3) 0.078(3) -0.010(2) -0.027(2) -0.013(2)
C13 0.0294(19) 0.035(2) 0.056(2) -0.0111(18) -0.0083(18) -0.0073(16)
C14 0.105(4) 0.068(3) 0.101(4) -0.022(3) -0.057(4) -0.027(3)
C15 0.0243(15) 0.0175(14) 0.0189(14) 0.0020(11) -0.0071(12) -0.0074(12)
C16 0.0235(16) 0.0203(15) 0.0303(17) 0.0000(13) -0.0068(13) -0.0064(13)
C17 0.0317(18) 0.0219(16) 0.0266(17) -0.0041(13) -0.0079(14) -0.0084(14)
C18 0.0285(17) 0.0189(15) 0.0252(16) 0.0007(12) -0.0057(13) -0.0030(13)
C19 0.0216(16) 0.0348(18) 0.0296(18) -0.0043(15) -0.0058(14) -0.0086(14)
C20 0.0283(17) 0.0301(17) 0.0251(16) -0.0021(14) -0.0102(14) -0.0127(14)
C21 0.0218(15) 0.0173(14) 0.0310(17) -0.0110(13) 0.0016(13) -0.0036(12)
C22 0.053(2) 0.0303(19) 0.0337(19) -0.0119(15) -0.0076(17) -0.0163(17)
C23 0.068(3) 0.035(2) 0.0287(19) -0.0074(16) -0.0061(19) -0.017(2)
C24 0.037(2) 0.0232(17) 0.040(2) -0.0069(15) 0.0065(16) -0.0073(15)
C25 0.0340(19) 0.0254(17) 0.046(2) -0.0072(16) -0.0070(16) -0.0147(15)
C26 0.0360(19) 0.0260(17) 0.0330(18) -0.0050(14) -0.0068(15) -0.0128(15)
C27 0.069(3) 0.028(2) 0.051(3) 0.0002(18) 0.003(2) -0.019(2)
C28 0.0235(16) 0.0268(16) 0.0257(16) -0.0069(13) -0.0059(13) -0.0078(13)
C29 0.0315(18) 0.0268(17) 0.0319(18) -0.0025(14) -0.0087(15) -0.0115(14)
C30 0.0262(17) 0.0276(18) 0.048(2) -0.0164(16) -0.0103(16) -0.0056(14)
C31 0.0185(15) 0.042(2) 0.0342(19) -0.0143(16) -0.0034(14) -0.0129(15)
C32 0.0255(17) 0.0326(18) 0.0282(17) -0.0029(14) -0.0007(14) -0.0119(14)
C33 0.0252(16) 0.0260(17) 0.0317(18) -0.0052(14) -0.0044(14) -0.0096(14)
C34 0.031(2) 0.058(3) 0.050(2) -0.027(2) 0.0078(17) -0.0139(18)
C35 0.041(2) 0.0352(19) 0.0269(18) -0.0127(15) -0.0137(16) 0.0029(16)
C36 0.068(3) 0.047(2) 0.028(2) -0.0018(18) -0.0151(19) 0.013(2)
C37 0.103(4) 0.064(3) 0.040(3) -0.015(2) -0.031(3) 0.037(3)
C38 0.073(4) 0.097(5) 0.074(4) -0.037(3) -0.042(3) 0.043(3)
C39 0.044(3) 0.095(4) 0.100(4) -0.042(4) -0.022(3) 0.010(3)
C40 0.041(2) 0.051(3) 0.072(3) -0.017(2) -0.014(2) 0.002(2)
C41 0.112(5) 0.159(7) 0.140(6) -0.072(5) -0.084(5) 0.095(5)
C51 0.0280(18) 0.058(2) 0.0312(19) 0.0017(18) -0.0074(15) -0.0127(18)
C52 0.045(2) 0.052(3) 0.054(3) -0.024(2) 0.000(2) 0.003(2)
C53 0.0269(17) 0.0371(19) 0.0247(17) -0.0047(14) -0.0061(14) -0.0064(15)
C54 0.058(3) 0.059(3) 0.070(3) -0.030(2) -0.022(2) -0.010(2)
C55 0.029(2) 0.108(4) 0.047(3) -0.025(3) -0.0022(19) -0.012(2)
C56 0.093(4) 0.032(2) 0.087(4) -0.001(2) 0.026(3) 0.008(2)
C57 0.032(2) 0.045(2) 0.050(2) -0.0091(19) -0.0065(18) -0.0060(17)
C58 0.047(2) 0.075(3) 0.043(2) -0.025(2) -0.0016(19) -0.029(2)
C59 0.036(2) 0.044(2) 0.052(2) -0.0060(19) -0.0055(18) -0.0128(18)

loop_
_atom_type_symbol
_atom_type_description
_atom_type_scat_dispersion_real
_atom_type_scat_dispersion_imag
_atom_type_scat_source
C C 0.0033 0.0016 'International Tables Vol C Tables 4.2.6.8 and 6.1.1.4'
H H 0.0000 0.0000 'International Tables Vol C Tables 4.2.6.8 and 6.1.1.4'
O O 0.0106 0.0060 'International Tables Vol C Tables 4.2.6.8 and 6.1.1.4'
Si Si 0.0817 0.0704 'International Tables Vol C Tables 4.2.6.8 and 6.1.1.4'

loop_
_geom_angle_atom_site_label_1
_geom_angle_atom_site_label_2
_geom_angle_atom_site_label_3
_geom_angle
O1 Si1 O6 108.28(13)
O1 Si1 O7 109.72(14)
O1 Si1 C1 108.14(15)
O6 Si1 C1 112.12(14)
O7 Si1 O6 108.21(13)
O7 Si1 C1 110.34(13)
O1 Si2 O2 108.94(14)
O1 Si2 C8 107.20(14)
O2 Si2 C8 109.13(13)
O8 Si2 O1 110.43(14)
O8 Si2 O2 109.06(13)
O8 Si2 C8 112.01(14)
O2 Si3 O3 108.83(12)
O2 Si3 C15 112.46(12)
O3 Si3 C15 107.18(13)
O9 Si3 O2 108.21(13)
O9 Si3 O3 110.07(13)
O9 Si3 C15 110.09(13)
O3 Si4 O4 109.96(12)
O3 Si4 C21 108.49(13)
O4 Si4 C21 109.54(13)
O10 Si4 O3 109.14(13)
O10 Si4 O4 109.26(13)
O10 Si4 C21 110.45(13)
O4 Si5 C28 112.74(13)
O5 Si5 O4 109.16(12)
O5 Si5 O11 109.26(13)
O5 Si5 C28 108.43(14)
O11 Si5 O4 106.78(12)
O11 Si5 C28 110.41(13)
O5 Si6 O6 109.29(13)
O5 Si6 C35 107.86(16)
O6 Si6 C35 111.40(14)
O12 Si6 O5 109.51(14)
O12 Si6 O6 107.53(14)
O12 Si6 C35 111.22(14)
O7 Si7 C42 103.8(3)
O7 Si7 C43 113.7(5)
O7 Si7 C44 112.3(3)
O7 Si7 C45 102.9(4)
O7 Si7 C46 110.5(5)
O7 Si7 C47 109.1(3)
C43 Si7 C45 112.1(6)
C43 Si7 C46 120.8(7)
C44 Si7 C42 108.6(4)
C44 Si7 C47 117.6(4)
C46 Si7 C45 93.5(6)
C47 Si7 C42 104.2(4)
O8 Si8 C48B 106.4(4)
O8 Si8 C49B 107.4(4)
O8 Si8 C50B 105.7(3)
O8 Si8 C49A 111.8(4)
O8 Si8 C48A 108.9(3)
O8 Si8 C50A 110.7(3)
C48B Si8 C49B 123.7(5)
C48B Si8 C50B 115.7(5)
C49B Si8 C50B 96.4(5)
C49A Si8 C48A 89.2(4)
C50A Si8 C49A 122.9(5)
C50A Si8 C48A 110.9(4)
O9 Si9 C51 107.17(15)
O9 Si9 C52 108.51(17)
O9 Si9 C53 109.84(13)
C51 Si9 C52 111.36(19)
C51 Si9 C53 111.60(16)
C53 Si9 C52 108.31(18)
O10 Si10 C54 108.90(18)
O10 Si10 C55 107.65(18)
O10 Si10 C56 109.26(17)
C54 Si10 C55 110.8(2)
C54 Si10 C56 110.8(2)
C55 Si10 C56 109.3(2)
O11 Si11 C57 109.62(15)
O11 Si11 C58 107.77(15)
O11 Si11 C59 107.98(15)
C58 Si11 C57 110.7(2)
C58 Si11 C59 110.38(19)
C59 Si11 C57 110.34(18)
C62 Si12 C65 113.7(10)
C62 Si12 C60 110.1(10)
C65 Si12 C60 106.3(9)
Si12 C62 H62A 109.5
Si12 C62 H62B 109.5
Si12 C62 H62C 109.5
H62A C62 H62B 109.5
H62A C62 H62C 109.5
H62B C62 H62C 109.5
Si12 C65 H65A 109.5
Si12 C65 H65B 109.5
Si12 C65 H65C 109.5
H65A C65 H65B 109.5
H65A C65 H65C 109.5
H65B C65 H65C 109.5
Si12 C60 H60A 109.5
Si12 C60 H60B 109.5
Si12 C60 H60C 109.5
H60A C60 H60B 109.5
H60A C60 H60C 109.5
H60B C60 H60C 109.5
C61 Si13 C63 112.2(4)
C61 Si13 C64 111.7(4)
C64 Si13 C63 107.3(5)
O12 Si13 C61 105.1(5)
O12 Si13 C63 110.0(3)
O12 Si13 C64 110.7(3)
Si13 C61 H61A 109.5
Si13 C61 H61B 109.5
Si13 C61 H61C 109.5
H61A C61 H61B 109.5
H61A C61 H61C 109.5
H61B C61 H61C 109.5
Si13 C63 H63A 109.5
Si13 C63 H63B 109.5
Si13 C63 H63C 109.5
H63A C63 H63B 109.5
H63A C63 H63C 109.5
H63B C63 H63C 109.5
Si13 C64 H64A 109.5
Si13 C64 H64B 109.5
Si13 C64 H64C 109.5
H64A C64 H64B 109.5
H64A C64 H64C 109.5
H64B C64 H64C 109.5
Si2 O1 Si1 152.56(17)
Si3 O2 Si2 145.11(15)
Si4 O3 Si3 149.68(16)
Si4 O4 Si5 144.96(15)
Si6 O5 Si5 158.90(17)
Si6 O6 Si1 147.26(16)
Si1 O7 Si7 141.85(16)
Si2 O8 Si8 145.91(18)
Si3 O9 Si9 142.44(15)
Si4 O10 Si10 150.90(16)
Si5 O11 Si11 145.02(16)
Si6 O12 Si13 134.8(3)
C2 C1 Si1 121.5(3)
C2 C1 C6 116.4(3)
C6 C1 Si1 122.1(3)
H1AA C1AA H1AB 109.5
H1AA C1AA H1AC 109.5
H1AB C1AA H1AC 109.5
C18 C1AA H1AA 109.5
C18 C1AA H1AB 109.5
C18 C1AA H1AC 109.5
C1 C2 H2 119.0
C3 C2 C1 121.9(3)
C3 C2 H2 119.0
C2 C3 H3 119.4
C2 C3 C4 121.1(4)
C4 C3 H3 119.4
C3 C4 C7 121.4(4)
C5 C4 C3 117.6(3)
C5 C4 C7 121.0(4)
C4 C5 H5 119.3
C4 C5 C6 121.4(4)
C6 C5 H5 119.3
C1 C6 H6 119.2
C5 C6 C1 121.5(3)
C5 C6 H6 119.2
C4 C7 H7A 109.5
C4 C7 H7B 109.5
C4 C7 H7C 109.5
H7A C7 H7B 109.5
H7A C7 H7C 109.5
H7B C7 H7C 109.5
C9 C8 Si2 121.6(3)
C13 C8 Si2 120.9(3)
C13 C8 C9 117.0(3)
C8 C9 H9 119.4
C10 C9 C8 121.2(3)
C10 C9 H9 119.4
C9 C10 H10 118.9
C11 C10 C9 122.2(4)
C11 C10 H10 118.9
C10 C11 C12 117.7(4)
C10 C11 C14 122.2(4)
C12 C11 C14 120.1(4)
C11 C12 H12 119.8
C13 C12 C11 120.4(4)
C13 C12 H12 119.8
C8 C13 C12 121.5(4)
C8 C13 H13 119.3
C12 C13 H13 119.3
C11 C14 H14A 109.5
C11 C14 H14B 109.5
C11 C14 H14C 109.5
H14A C14 H14B 109.5
H14A C14 H14C 109.5
H14B C14 H14C 109.5
C16 C15 Si3 122.0(2)
C16 C15 C20 117.0(3)
C20 C15 Si3 121.0(2)
C15 C16 H16 119.1
C17 C16 C15 121.8(3)
C17 C16 H16 119.1
C16 C17 H17 119.4
C16 C17 C18 121.2(3)
C18 C17 H17 119.4
C17 C18 C1AA 121.5(3)
C19 C18 C1AA 121.1(3)
C19 C18 C17 117.4(3)
C18 C19 H19 119.0
C18 C19 C20 121.9(3)
C20 C19 H19 119.0
C15 C20 H20 119.7
C19 C20 C15 120.6(3)
C19 C20 H20 119.7
C22 C21 Si4 122.4(2)
C26 C21 Si4 121.0(2)
C26 C21 C22 116.5(3)
C21 C22 H22 119.1
C23 C22 C21 121.8(3)
C23 C22 H22 119.1
C22 C23 H23 119.6
C22 C23 C24 120.9(3)
C24 C23 H23 119.6
C23 C24 C27 121.4(4)
C25 C24 C23 117.9(3)
C25 C24 C27 120.7(3)
C24 C25 H25 119.4
C24 C25 C26 121.2(3)
C26 C25 H25 119.4
C21 C26 H26 119.1
C25 C26 C21 121.7(3)
C25 C26 H26 119.1
C24 C27 H27A 109.5
C24 C27 H27B 109.5
C24 C27 H27C 109.5
H27A C27 H27B 109.5
H27A C27 H27C 109.5
H27B C27 H27C 109.5
C29 C28 Si5 122.1(2)
C29 C28 C33 116.7(3)
C33 C28 Si5 121.2(2)
C28 C29 H29 119.3
C30 C29 C28 121.4(3)
C30 C29 H29 119.3
C29 C30 H30 119.3
C29 C30 C31 121.4(3)
C31 C30 H30 119.3
C30 C31 C34 121.7(3)
C32 C31 C30 117.4(3)
C32 C31 C34 120.9(3)
C31 C32 H32 119.2
C33 C32 C31 121.6(3)
C33 C32 H32 119.2
C28 C33 H33 119.3
C32 C33 C28 121.4(3)
C32 C33 H33 119.3
C31 C34 H34A 109.5
C31 C34 H34B 109.5
C31 C34 H34C 109.5
H34A C34 H34B 109.5
H34A C34 H34C 109.5
H34B C34 H34C 109.5
C36 C35 Si6 120.3(3)
C36 C35 C40 118.0(4)
C40 C35 Si6 121.7(3)
C35 C36 H36 119.5
C37 C36 C35 120.9(5)
C37 C36 H36 119.5
C36 C37 H37 119.6
C38 C37 C36 120.8(5)
C38 C37 H37 119.6
C37 C38 C41 120.4(6)
C39 C38 C37 119.0(5)
C39 C38 C41 120.5(7)
C38 C39 H39 119.7
C38 C39 C40 120.6(5)
C40 C39 H39 119.7
C35 C40 H40 119.7
C39 C40 C35 120.6(5)
C39 C40 H40 119.7
C38 C41 H41A 109.5
C38 C41 H41B 109.5
C38 C41 H41C 109.5
H41A C41 H41B 109.5
H41A C41 H41C 109.5
H41B C41 H41C 109.5
Si7 C42 H42A 109.5
Si7 C42 H42B 109.5
Si7 C42 H42C 109.5
H42A C42 H42B 109.5
H42A C42 H42C 109.5
H42B C42 H42C 109.5
Si7 C43 H43A 109.5
Si7 C43 H43B 109.5
Si7 C43 H43C 109.5
H43A C43 H43B 109.5
H43A C43 H43C 109.5
H43B C43 H43C 109.5
Si7 C44 H44A 109.5
Si7 C44 H44B 109.5
Si7 C44 H44C 109.5
H44A C44 H44B 109.5
H44A C44 H44C 109.5
H44B C44 H44C 109.5
Si7 C45 H45A 109.5
Si7 C45 H45B 109.5
Si7 C45 H45C 109.5
H45A C45 H45B 109.5
H45A C45 H45C 109.5
H45B C45 H45C 109.5
Si7 C46 H46A 109.5
Si7 C46 H46B 109.5
Si7 C46 H46C 109.5
H46A C46 H46B 109.5
H46A C46 H46C 109.5
H46B C46 H46C 109.5
Si7 C47 H47A 109.5
Si7 C47 H47B 109.5
Si7 C47 H47C 109.5
H47A C47 H47B 109.5
H47A C47 H47C 109.5
H47B C47 H47C 109.5
Si8 C48B H48A 109.5
Si8 C48B H48B 109.5
Si8 C48B H48C 109.5
H48A C48B H48B 109.5
H48A C48B H48C 109.5
H48B C48B H48C 109.5
Si8 C49B H49A 109.5
Si8 C49B H49B 109.5
Si8 C49B H49C 109.5
H49A C49B H49B 109.5
H49A C49B H49C 109.5
H49B C49B H49C 109.5
Si8 C50B H50A 109.5
Si8 C50B H50B 109.5
Si8 C50B H50C 109.5
H50A C50B H50B 109.5
H50A C50B H50C 109.5
H50B C50B H50C 109.5
Si9 C51 H51A 109.5
Si9 C51 H51B 109.5
Si9 C51 H51C 109.5
H51A C51 H51B 109.5
H51A C51 H51C 109.5
H51B C51 H51C 109.5
Si9 C52 H52A 109.5
Si9 C52 H52B 109.5
Si9 C52 H52C 109.5
H52A C52 H52B 109.5
H52A C52 H52C 109.5
H52B C52 H52C 109.5
Si9 C53 H53A 109.5
Si9 C53 H53B 109.5
Si9 C53 H53C 109.5
H53A C53 H53B 109.5
H53A C53 H53C 109.5
H53B C53 H53C 109.5
Si10 C54 H54A 109.5
Si10 C54 H54B 109.5
Si10 C54 H54C 109.5
H54A C54 H54B 109.5
H54A C54 H54C 109.5
H54B C54 H54C 109.5
Si10 C55 H55A 109.5
Si10 C55 H55B 109.5
Si10 C55 H55C 109.5
H55A C55 H55B 109.5
H55A C55 H55C 109.5
H55B C55 H55C 109.5
Si10 C56 H56A 109.5
Si10 C56 H56B 109.5
Si10 C56 H56C 109.5
H56A C56 H56B 109.5
H56A C56 H56C 109.5
H56B C56 H56C 109.5
Si11 C57 H57A 109.5
Si11 C57 H57B 109.5
Si11 C57 H57C 109.5
H57A C57 H57B 109.5
H57A C57 H57C 109.5
H57B C57 H57C 109.5
Si11 C58 H58A 109.5
Si11 C58 H58B 109.5
Si11 C58 H58C 109.5
H58A C58 H58B 109.5
H58A C58 H58C 109.5
H58B C58 H58C 109.5
Si11 C59 H59A 109.5
Si11 C59 H59B 109.5
Si11 C59 H59C 109.5
H59A C59 H59B 109.5
H59A C59 H59C 109.5
H59B C59 H59C 109.5
Si8 C49A H49D 109.5
Si8 C49A H49E 109.5
Si8 C49A H49F 109.5
H49D C49A H49E 109.5
H49D C49A H49F 109.5
H49E C49A H49F 109.5
Si8 C48A H48D 109.5
Si8 C48A H48E 109.5
Si8 C48A H48F 109.5
H48D C48A H48E 109.5
H48D C48A H48F 109.5
H48E C48A H48F 109.5
Si8 C50A H50D 109.5
Si8 C50A H50E 109.5
Si8 C50A H50F 109.5
H50D C50A H50E 109.5
H50D C50A H50F 109.5
H50E C50A H50F 109.5

loop_
_geom_bond_atom_site_label_1
_geom_bond_atom_site_label_2
_geom_bond_distance
Si1 O1 1.611(2)
Si1 O6 1.617(2)
Si1 O7 1.613(2)
Si1 C1 1.847(3)
Si2 O1 1.609(2)
Si2 O2 1.619(2)
Si2 O8 1.598(2)
Si2 C8 1.855(3)
Si3 O2 1.612(2)
Si3 O3 1.614(2)
Si3 O9 1.607(2)
Si3 C15 1.857(3)
Si4 O3 1.611(2)
Si4 O4 1.615(2)
Si4 O10 1.605(2)
Si4 C21 1.853(3)
Si5 O4 1.616(2)
Si5 O5 1.608(2)
Si5 O11 1.611(2)
Si5 C28 1.853(3)
Si6 O5 1.606(2)
Si6 O6 1.612(2)
Si6 O12 1.602(2)
Si6 C35 1.849(4)
Si7 O7 1.644(3)
Si7 C42 1.939(8)
Si7 C43 1.688(12)
Si7 C44 1.801(8)
Si7 C45 2.007(12)
Si7 C46 1.823(16)
Si7 C47 1.863(10)
Si8 O8 1.640(3)
Si8 C48B 1.793(10)
Si8 C49B 1.796(11)
Si8 C50B 1.846(10)
Si8 C49A 1.900(11)
Si8 C48A 1.954(10)
Si8 C50A 1.812(10)
Si9 O9 1.644(2)
Si9 C51 1.847(4)
Si9 C52 1.857(4)
Si9 C53 1.853(3)
Si10 O10 1.638(2)
Si10 C54 1.833(4)
Si10 C55 1.841(4)
Si10 C56 1.860(4)
Si11 O11 1.644(2)
Si11 C57 1.860(4)
Si11 C58 1.847(4)
Si11 C59 1.855(4)
Si12 C62 1.808(15)
Si12 C65 1.838(17)
Si12 C60 1.856(15)
C62 H62A 0.9600
C62 H62B 0.9600
C62 H62C 0.9600
C65 H65A 0.9600
C65 H65B 0.9600
C65 H65C 0.9600
C60 H60A 0.9600
C60 H60B 0.9600
C60 H60C 0.9600
Si13 C61 1.819(10)
Si13 C63 1.853(8)
Si13 C64 1.851(8)
Si13 O12 1.681(4)
C61 H61A 0.9600
C61 H61B 0.9600
C61 H61C 0.9600
C63 H63A 0.9600
C63 H63B 0.9600
C63 H63C 0.9600
C64 H64A 0.9600
C64 H64B 0.9600
C64 H64C 0.9600
C1 C2 1.396(5)
C1 C6 1.399(5)
C1AA H1AA 0.9600
C1AA H1AB 0.9600
C1AA H1AC 0.9600
C1AA C18 1.502(4)
C2 H2 0.9300
C2 C3 1.378(5)
C3 H3 0.9300
C3 C4 1.391(5)
C4 C5 1.380(5)
C4 C7 1.513(5)
C5 H5 0.9300
C5 C6 1.386(5)
C6 H6 0.9300
C7 H7A 0.9600
C7 H7B 0.9600
C7 H7C 0.9600
C8 C9 1.396(4)
C8 C13 1.394(5)
C9 H9 0.9300
C9 C10 1.385(5)
C10 H10 0.9300
C10 C11 1.364(5)
C11 C12 1.405(6)
C11 C14 1.520(6)
C12 H12 0.9300
C12 C13 1.397(5)
C13 H13 0.9300
C14 H14A 0.9600
C14 H14B 0.9600
C14 H14C 0.9600
C15 C16 1.396(4)
C15 C20 1.403(4)
C16 H16 0.9300
C16 C17 1.380(4)
C17 H17 0.9300
C17 C18 1.390(4)
C18 C19 1.387(4)
C19 H19 0.9300
C19 C20 1.388(4)
C20 H20 0.9300
C21 C22 1.392(5)
C21 C26 1.390(4)
C22 H22 0.9300
C22 C23 1.385(5)
C23 H23 0.9300
C23 C24 1.385(5)
C24 C25 1.376(5)
C24 C27 1.515(5)
C25 H25 0.9300
C25 C26 1.385(4)
C26 H26 0.9300
C27 H27A 0.9600
C27 H27B 0.9600
C27 H27C 0.9600
C28 C29 1.393(4)
C28 C33 1.406(4)
C29 H29 0.9300
C29 C30 1.387(5)
C30 H30 0.9300
C30 C31 1.389(5)
C31 C32 1.387(5)
C31 C34 1.506(5)
C32 H32 0.9300
C32 C33 1.377(4)
C33 H33 0.9300
C34 H34A 0.9600
C34 H34B 0.9600
C34 H34C 0.9600
C35 C36 1.394(5)
C35 C40 1.401(6)
C36 H36 0.9300
C36 C37 1.390(6)
C37 H37 0.9300
C37 C38 1.387(8)
C38 C39 1.381(8)
C38 C41 1.530(6)
C39 H39 0.9300
C39 C40 1.399(6)
C40 H40 0.9300
C41 H41A 0.9600
C41 H41B 0.9600
C41 H41C 0.9600
C42 H42A 0.9600
C42 H42B 0.9600
C42 H42C 0.9600
C43 H43A 0.9600
C43 H43B 0.9600
C43 H43C 0.9600
C44 H44A 0.9600
C44 H44B 0.9600
C44 H44C 0.9600
C45 H45A 0.9600
C45 H45B 0.9600
C45 H45C 0.9600
C46 H46A 0.9600
C46 H46B 0.9600
C46 H46C 0.9600
C47 H47A 0.9600
C47 H47B 0.9600
C47 H47C 0.9600
C48B H48A 0.9600
C48B H48B 0.9600
C48B H48C 0.9600
C49B H49A 0.9600
C49B H49B 0.9600
C49B H49C 0.9600
C50B H50A 0.9600
C50B H50B 0.9600
C50B H50C 0.9600
C51 H51A 0.9600
C51 H51B 0.9600
C51 H51C 0.9600
C52 H52A 0.9600
C52 H52B 0.9600
C52 H52C 0.9600
C53 H53A 0.9600
C53 H53B 0.9600
C53 H53C 0.9600
C54 H54A 0.9600
C54 H54B 0.9600
C54 H54C 0.9600
C55 H55A 0.9600
C55 H55B 0.9600
C55 H55C 0.9600
C56 H56A 0.9600
C56 H56B 0.9600
C56 H56C 0.9600
C57 H57A 0.9600
C57 H57B 0.9600
C57 H57C 0.9600
C58 H58A 0.9600
C58 H58B 0.9600
C58 H58C 0.9600
C59 H59A 0.9600
C59 H59B 0.9600
C59 H59C 0.9600
C49A H49D 0.9600
C49A H49E 0.9600
C49A H49F 0.9600
C48A H48D 0.9600
C48A H48E 0.9600
C48A H48F 0.9600
C50A H50D 0.9600
C50A H50E 0.9600
C50A H50F 0.9600

loop_
_geom_torsion_atom_site_label_1
_geom_torsion_atom_site_label_2
_geom_torsion_atom_site_label_3
_geom_torsion_atom_site_label_4
_geom_torsion
Si1 C1 C2 C3 177.8(3)
Si1 C1 C6 C5 -177.5(3)
Si2 C8 C9 C10 -171.2(3)
Si2 C8 C13 C12 170.7(3)
Si3 C15 C16 C17 178.0(2)
Si3 C15 C20 C19 -177.7(2)
Si4 C21 C22 C23 175.8(3)
Si4 C21 C26 C25 -176.5(3)
Si5 C28 C29 C30 -176.9(2)
Si5 C28 C33 C32 177.2(2)
Si6 C35 C36 C37 -179.4(3)
Si6 C35 C40 C39 179.9(3)
C61 Si13 O12 Si6 -160.7(4)
C63 Si13 O12 Si6 78.3(4)
C64 Si13 O12 Si6 -40.0(5)
O1 Si1 O6 Si6 -179.3(3)
O1 Si1 O7 Si7 58.5(3)
O1 Si1 C1 C2 -162.4(3)
O1 Si1 C1 C6 15.9(3)
O1 Si2 O2 Si3 97.4(3)
O1 Si2 O8 Si8 71.2(3)
O1 Si2 C8 C9 -7.9(3)
O1 Si2 C8 C13 180.0(3)
O2 Si2 O1 Si1 55.3(4)
O2 Si2 O8 Si8 -48.5(4)
O2 Si2 C8 C9 109.9(3)
O2 Si2 C8 C13 -62.2(3)
O2 Si3 O3 Si4 -40.1(3)
O2 Si3 O9 Si9 -176.2(2)
O2 Si3 C15 C16 79.5(3)
O2 Si3 C15 C20 -102.5(3)
O3 Si3 O2 Si2 -158.6(3)
O3 Si3 O9 Si9 65.0(3)
O3 Si3 C15 C16 -161.0(2)
O3 Si3 C15 C20 17.0(3)
O3 Si4 O4 Si5 68.2(3)
O3 Si4 O10 Si10 -149.2(4)
O3 Si4 C21 C22 24.9(3)
O3 Si4 C21 C26 -158.8(2)
O4 Si4 O3 Si3 89.8(3)
O4 Si4 O10 Si10 90.5(4)
O4 Si4 C21 C22 144.9(3)
O4 Si4 C21 C26 -38.7(3)
O4 Si5 O5 Si6 27.6(5)
O4 Si5 O11 Si11 -164.2(3)
O4 Si5 C28 C29 -114.3(3)
O4 Si5 C28 C33 68.0(3)
O5 Si5 O4 Si4 -142.6(2)
O5 Si5 O11 Si11 77.9(3)
O5 Si5 C28 C29 6.7(3)
O5 Si5 C28 C33 -171.0(2)
O5 Si6 O6 Si1 122.7(3)
O5 Si6 O12 Si13 -45.2(3)
O5 Si6 C35 C36 175.7(3)
O5 Si6 C35 C40 -6.2(4)
O6 Si1 O1 Si2 -11.3(4)
O6 Si1 O7 Si7 176.5(2)
O6 Si1 C1 C2 78.3(3)
O6 Si1 C1 C6 -103.4(3)
O6 Si6 O5 Si5 30.3(5)
O6 Si6 O12 Si13 -163.9(2)
O6 Si6 C35 C36 -64.4(3)
O6 Si6 C35 C40 113.8(3)
O7 Si1 O1 Si2 106.6(4)
O7 Si1 O6 Si6 61.8(3)
O7 Si1 C1 C2 -42.4(3)
O7 Si1 C1 C6 135.9(3)
O8 Si2 O1 Si1 -64.4(4)
O8 Si2 O2 Si3 -142.0(3)
O8 Si2 C8 C9 -129.2(3)
O8 Si2 C8 C13 58.7(3)
O9 Si3 O2 Si2 81.8(3)
O9 Si3 O3 Si4 78.3(3)
O9 Si3 C15 C16 -41.3(3)
O9 Si3 C15 C20 136.7(2)
O10 Si4 O3 Si3 -30.0(3)
O10 Si4 O4 Si5 -172.0(2)
O10 Si4 C21 C22 -94.7(3)
O10 Si4 C21 C26 81.6(3)
O11 Si5 O4 Si4 99.4(3)
O11 Si5 O5 Si6 144.0(5)
O11 Si5 C28 C29 126.4(3)
O11 Si5 C28 C33 -51.3(3)
O12 Si6 O5 Si5 -87.3(5)
O12 Si6 O6 Si1 -118.5(3)
O12 Si6 C35 C36 55.6(3)
O12 Si6 C35 C40 -126.3(3)
C1 Si1 O1 Si2 -133.0(4)
C1 Si1 O6 Si6 -60.1(4)
C1 Si1 O7 Si7 -60.5(3)
C1 C2 C3 C4 -1.0(6)
C1AA C18 C19 C20 177.5(3)
C2 C1 C6 C5 0.9(5)
C2 C3 C4 C5 2.2(6)
C2 C3 C4 C7 -177.4(4)
C3 C4 C5 C6 -1.9(5)
C4 C5 C6 C1 0.4(5)
C6 C1 C2 C3 -0.6(5)
C7 C4 C5 C6 177.7(3)
C8 Si2 O1 Si1 173.3(4)
C8 Si2 O2 Si3 -19.4(3)
C8 Si2 O8 Si8 -169.4(3)
C8 C9 C10 C11 1.1(5)
C9 C8 C13 C12 -1.8(5)
C9 C10 C11 C12 -2.7(6)
C9 C10 C11 C14 177.0(4)
C10 C11 C12 C13 2.0(6)
C11 C12 C13 C8 0.2(6)
C13 C8 C9 C10 1.2(5)
C14 C11 C12 C13 -177.6(4)
C15 Si3 O2 Si2 -40.0(3)
C15 Si3 O3 Si4 -162.0(3)
C15 Si3 O9 Si9 -52.9(3)
C15 C16 C17 C18 -0.7(5)
C16 C15 C20 C19 0.4(4)
C16 C17 C18 C1AA -177.2(3)
C16 C17 C18 C19 1.2(4)
C17 C18 C19 C20 -0.9(5)
C18 C19 C20 C15 0.1(5)
C20 C15 C16 C17 -0.1(4)
C21 Si4 O3 Si3 -150.4(3)
C21 Si4 O4 Si5 -50.9(3)
C21 Si4 O10 Si10 -30.0(4)
C21 C22 C23 C24 0.8(6)
C22 C21 C26 C25 0.0(5)
C22 C23 C24 C25 -0.3(6)
C22 C23 C24 C27 -179.4(4)
C23 C24 C25 C26 -0.3(5)
C24 C25 C26 C21 0.4(5)
C26 C21 C22 C23 -0.7(5)
C27 C24 C25 C26 178.8(3)
C28 Si5 O4 Si4 -22.0(3)
C28 Si5 O5 Si6 -95.6(5)
C28 Si5 O11 Si11 -41.3(3)
C28 C29 C30 C31 -0.4(5)
C29 C28 C33 C32 -0.6(5)
C29 C30 C31 C32 -0.4(5)
C29 C30 C31 C34 178.4(3)
C30 C31 C32 C33 0.6(5)
C31 C32 C33 C28 -0.1(5)
C33 C28 C29 C30 0.8(5)
C34 C31 C32 C33 -178.2(3)
C35 Si6 O5 Si5 151.5(5)
C35 Si6 O6 Si1 3.6(4)
C35 Si6 O12 Si13 73.9(3)
C35 C36 C37 C38 -0.3(7)
C36 C35 C40 C39 -1.9(6)
C36 C37 C38 C39 -2.3(8)
C36 C37 C38 C41 -179.7(5)
C37 C38 C39 C40 2.8(8)
C38 C39 C40 C35 -0.7(8)
C40 C35 C36 C37 2.4(6)
C41 C38 C39 C40 -179.8(5)
C42 Si7 O7 Si1 133.4(4)
C43 Si7 O7 Si1 151.9(5)
C44 Si7 O7 Si1 -109.4(4)
C45 Si7 O7 Si1 -86.6(5)
C46 Si7 O7 Si1 12.2(6)
C47 Si7 O7 Si1 22.8(4)
C48B Si8 O8 Si2 40.9(5)
C49B Si8 O8 Si2 -93.5(5)
C50B Si8 O8 Si2 164.4(4)
C51 Si9 O9 Si3 136.2(3)
C52 Si9 O9 Si3 -103.5(3)
C53 Si9 O9 Si3 14.7(3)
C54 Si10 O10 Si4 -83.8(4)
C55 Si10 O10 Si4 156.0(4)
C56 Si10 O10 Si4 37.4(5)
C57 Si11 O11 Si5 -11.7(3)
C58 Si11 O11 Si5 -132.2(3)
C59 Si11 O11 Si5 108.6(3)
C49A Si8 O8 Si2 -76.9(5)
C48A Si8 O8 Si2 20.1(5)
C50A Si8 O8 Si2 142.3(4)
